data_7116835
loop_
_publ_author_name
'Shohei Eda'
'Fumiaki Eguchi'
'Hiroshi Haneda'
'Toshiyuki Hamura'

_publ_section_title
;
 A new synthetic route to substituted tetracenes and pentacenes via
 stereoselective [4+2] cycloadditions of 1,4-dihydro-1,4-epoxynaphthalene
 and isobenzofuran
;
_journal_name_full Chem.Commun.
_journal_page_first 5963
_journal_paper_doi 10.1039/C5cc00077G
_journal_volume 51
_journal_year 2015
_chemical_formula_moiety 'C42 H30 O2'
_chemical_formula_sum 'C42 H30 O2'
_chemical_formula_weight 566.66
_chemical_name_common sample2
_chemical_name_systematic 1,3,10,12-tetraphenyl-19,20-dioxahexacycloicosahexaene
_space_group_IT_number 14
_symmetry_cell_setting monoclinic
_symmetry_Int_Tables_number 14
_symmetry_space_group_name_Hall '-P 2ybc'
_symmetry_space_group_name_H-M 'P 1 21/c 1'
_atom_sites_solution_hydrogens geom
_atom_sites_solution_primary direct
_atom_sites_solution_secondary difmap
_audit_creation_method SHELXL-97
_audit_update_record
;
2015-01-05 deposited with the CCDC.
2015-02-25 downloaded from the CCDC.
;
_cell_angle_alpha 90.00
_cell_angle_beta 91.5250(10)
_cell_angle_gamma 90.00
_cell_formula_units_Z 4
_cell_length_a 10.5584(2)
_cell_length_b 9.5420(2)
_cell_length_c 29.2511(5)
_cell_measurement_reflns_used 33671
_cell_measurement_temperature 173(2)
_cell_measurement_theta_max 68.18
_cell_measurement_theta_min 3.02
_cell_volume 2945.95(10)
_computing_cell_refinement RAPID-AUTO
_computing_data_collection RAPID-AUTO
_computing_data_reduction RAPID-AUTO
_computing_structure_refinement 'SHELXL-97 (Sheldrick, 1997)'
_computing_structure_solution 'SHELXS-97 (Sheldrick, 1990)'
_diffrn_ambient_pressure 101.3
_diffrn_ambient_temperature 173(2)
_diffrn_detector_area_resol_mean 10.0
_diffrn_measured_fraction_theta_full 0.989
_diffrn_measured_fraction_theta_max 0.989
_diffrn_measurement_device_type 'RIGAKU R-AXIS RAPID2'
_diffrn_measurement_method \w-scan
_diffrn_radiation_monochromator graphite
_diffrn_radiation_type CuK\a
_diffrn_radiation_wavelength 1.54186
_diffrn_reflns_av_R_equivalents 0.0543
_diffrn_reflns_av_sigmaI/netI 0.0567
_diffrn_reflns_limit_h_max 12
_diffrn_reflns_limit_h_min -12
_diffrn_reflns_limit_k_max 11
_diffrn_reflns_limit_k_min -11
_diffrn_reflns_limit_l_max 34
_diffrn_reflns_limit_l_min -35
_diffrn_reflns_number 33671
_diffrn_reflns_theta_full 68.18
_diffrn_reflns_theta_max 68.18
_diffrn_reflns_theta_min 3.02
_diffrn_source 'rotating anode x-ray'
_diffrn_source_type rigaku
_exptl_absorpt_coefficient_mu 0.598
_exptl_absorpt_correction_T_max 0.9881
_exptl_absorpt_correction_T_min 0.8203
_exptl_absorpt_correction_type multi-scan
_exptl_absorpt_process_details abscore,T.Higashi,RIGAKU
_exptl_crystal_colour colorless
_exptl_crystal_density_diffrn 1.278
_exptl_crystal_density_method 'not measured'
_exptl_crystal_description plate
_exptl_crystal_F_000 1192
_exptl_crystal_size_max 0.03
_exptl_crystal_size_mid 0.03
_exptl_crystal_size_min 0.02
_refine_diff_density_max 0.251
_refine_diff_density_min -0.394
_refine_diff_density_rms 0.069
_refine_ls_extinction_method none
_refine_ls_goodness_of_fit_ref 1.132
_refine_ls_hydrogen_treatment constr
_refine_ls_matrix_type full
_refine_ls_number_parameters 397
_refine_ls_number_reflns 5331
_refine_ls_number_restraints 0
_refine_ls_restrained_S_all 1.132
_refine_ls_R_factor_all 0.1312
_refine_ls_R_factor_gt 0.0768
_refine_ls_shift/su_max 0.000
_refine_ls_shift/su_mean 0.000
_refine_ls_structure_factor_coef Fsqd
_refine_ls_weighting_details 'calc w=1/[\s^2^(Fo^2^)+(0.1498P)^2^+0.0000P] where P=(Fo^2^+2Fc^2^)/3'
_refine_ls_weighting_scheme calc
_refine_ls_wR_factor_gt 0.1988
_refine_ls_wR_factor_ref 0.2783
_reflns_number_gt 2803
_reflns_number_total 5331
_reflns_threshold_expression >2sigma(I)
_cod_data_source_file c5cc00077g2.cif
_cod_data_source_block C42H30O2_anti-endo
_cod_original_sg_symbol_H-M 'P 21/c'
_cod_database_code 7116835

loop_
_symmetry_equiv_pos_as_xyz
'x, y, z'
'-x, y+1/2, -z+1/2'
'-x, -y, -z'
'x, -y-1/2, z-1/2'

loop_
_atom_site_label
_atom_site_type_symbol
_atom_site_fract_x
_atom_site_fract_y
_atom_site_fract_z
_atom_site_U_iso_or_equiv
_atom_site_adp_type
_atom_site_occupancy
_atom_site_symmetry_multiplicity
_atom_site_calc_flag
_atom_site_refinement_flags
O1 O 0.2613(2) 0.3846(2) 0.15846(8) 0.0459(6) Uani 1 1 d .
O2 O 0.1564(2) 0.0325(2) 0.09873(8) 0.0483(6) Uani 1 1 d .
C19 C 0.0536(3) 0.4801(4) 0.13532(11) 0.0438(8) Uani 1 1 d .
C10 C 0.3002(3) 0.2676(3) 0.18781(12) 0.0460(9) Uani 1 1 d .
C7 C 0.1249(3) 0.3694(4) 0.16213(12) 0.0448(9) Uani 1 1 d .
C13 C 0.1916(3) 0.2529(4) 0.07095(12) 0.0450(9) Uani 1 1 d .
C1 C 0.2231(3) 0.2997(4) 0.22992(12) 0.0457(9) Uani 1 1 d .
C25 C 0.4409(3) 0.2608(4) 0.19465(12) 0.0445(9) Uani 1 1 d .
C37 C -0.0379(3) 0.1439(4) 0.07534(13) 0.0501(9) Uani 1 1 d .
C20 C -0.0716(3) 0.4564(4) 0.12073(12) 0.0511(10) Uani 1 1 d .
H20 H -0.1130 0.3723 0.1293 0.061 Uiso 1 1 calc R
C9 C 0.2298(3) 0.1428(4) 0.16398(12) 0.0468(9) Uani 1 1 d .
H9 H 0.2135 0.0667 0.1866 0.056 Uiso 1 1 calc R
C30 C 0.5181(3) 0.3692(4) 0.18058(13) 0.0530(10) Uani 1 1 d .
H30 H 0.4820 0.4473 0.1649 0.064 Uiso 1 1 calc R
C11 C 0.2787(3) 0.0794(4) 0.11847(12) 0.0443(9) Uani 1 1 d .
C8 C 0.1023(3) 0.2128(4) 0.14767(11) 0.0442(9) Uani 1 1 d .
H8 H 0.0300 0.1724 0.1647 0.053 Uiso 1 1 calc R
C31 C 0.3651(3) -0.0463(4) 0.11943(12) 0.0467(9) Uani 1 1 d .
C6 C 0.1136(3) 0.3677(4) 0.21399(12) 0.0463(9) Uani 1 1 d .
C23 C 0.0443(4) 0.7050(4) 0.09746(13) 0.0598(11) Uani 1 1 d .
H23 H 0.0834 0.7913 0.0899 0.072 Uiso 1 1 calc R
C18 C 0.1868(4) 0.3715(4) 0.04371(12) 0.0550(10) Uani 1 1 d .
H18 H 0.1076 0.4109 0.0344 0.066 Uiso 1 1 calc R
C14 C 0.3082(3) 0.1981(4) 0.08595(12) 0.0458(9) Uani 1 1 d .
C36 C 0.4267(3) -0.0834(4) 0.07992(13) 0.0528(10) Uani 1 1 d .
H36 H 0.4186 -0.0248 0.0537 0.063 Uiso 1 1 calc R
C22 C -0.0784(4) 0.6776(4) 0.08242(13) 0.0598(11) Uani 1 1 d .
H22 H -0.1228 0.7445 0.0641 0.072 Uiso 1 1 calc R
C2 C 0.2399(4) 0.2698(4) 0.27610(13) 0.0527(10) Uani 1 1 d .
H2 H 0.3134 0.2218 0.2871 0.063 Uiso 1 1 calc R
C29 C 0.6486(4) 0.3642(4) 0.18937(14) 0.0609(11) Uani 1 1 d .
H29 H 0.7007 0.4394 0.1800 0.073 Uiso 1 1 calc R
C15 C 0.4204(4) 0.2588(4) 0.07343(13) 0.0530(10) Uani 1 1 d .
H15 H 0.4994 0.2219 0.0840 0.064 Uiso 1 1 calc R
C32 C 0.3773(4) -0.1353(4) 0.15724(13) 0.0543(10) Uani 1 1 d .
H32 H 0.3346 -0.1136 0.1845 0.065 Uiso 1 1 calc R
C3 C 0.1469(4) 0.3117(4) 0.30587(13) 0.0584(11) Uani 1 1 d .
H3 H 0.1572 0.2929 0.3376 0.070 Uiso 1 1 calc R
C4 C 0.0387(4) 0.3811(4) 0.28969(13) 0.0598(11) Uani 1 1 d .
H4 H -0.0238 0.4091 0.3106 0.072 Uiso 1 1 calc R
C5 C 0.0204(4) 0.4101(4) 0.24326(13) 0.0532(10) Uani 1 1 d .
H5 H -0.0534 0.4574 0.2322 0.064 Uiso 1 1 calc R
C17 C 0.2999(4) 0.4324(5) 0.03008(14) 0.0620(11) Uani 1 1 d .
H17 H 0.2980 0.5124 0.0108 0.074 Uiso 1 1 calc R
C26 C 0.4968(4) 0.1466(4) 0.21754(13) 0.0541(10) Uani 1 1 d .
H26 H 0.4452 0.0716 0.2275 0.065 Uiso 1 1 calc R
C27 C 0.6271(4) 0.1421(4) 0.22588(15) 0.0621(11) Uani 1 1 d .
H27 H 0.6639 0.0640 0.2414 0.074 Uiso 1 1 calc R
C24 C 0.1112(4) 0.6058(4) 0.12388(13) 0.0527(10) Uani 1 1 d .
H24 H 0.1958 0.6244 0.1340 0.063 Uiso 1 1 calc R
C35 C 0.5005(4) -0.2045(4) 0.07766(15) 0.0620(11) Uani 1 1 d .
H35 H 0.5418 -0.2282 0.0503 0.074 Uiso 1 1 calc R
C28 C 0.7028(4) 0.2497(4) 0.21181(14) 0.0633(12) Uani 1 1 d .
H28 H 0.7918 0.2460 0.2174 0.076 Uiso 1 1 calc R
C12 C 0.0924(3) 0.1687(4) 0.09585(12) 0.0444(9) Uani 1 1 d .
C21 C -0.1364(4) 0.5542(4) 0.09387(13) 0.0564(10) Uani 1 1 d .
H21 H -0.2207 0.5357 0.0834 0.068 Uiso 1 1 calc R
C16 C 0.4154(4) 0.3758(4) 0.04483(13) 0.0593(11) Uani 1 1 d .
H16 H 0.4920 0.4174 0.0353 0.071 Uiso 1 1 calc R
C38 C -0.1335(4) 0.0889(4) 0.10125(14) 0.0589(11) Uani 1 1 d .
H38 H -0.1171 0.0707 0.1328 0.071 Uiso 1 1 calc R
C33 C 0.4511(4) -0.2545(4) 0.15515(14) 0.0608(11) Uani 1 1 d .
H33 H 0.4596 -0.3133 0.1813 0.073 Uiso 1 1 calc R
C39 C -0.2523(4) 0.0596(5) 0.08261(15) 0.0667(12) Uani 1 1 d .
H39 H -0.3166 0.0222 0.1011 0.080 Uiso 1 1 calc R
C40 C -0.2761(4) 0.0850(5) 0.03729(16) 0.0798(15) Uani 1 1 d .
H40 H -0.3574 0.0654 0.0242 0.096 Uiso 1 1 calc R
C34 C 0.5126(4) -0.2896(4) 0.11572(15) 0.0627(11) Uani 1 1 d .
H34 H 0.5631 -0.3718 0.1148 0.075 Uiso 1 1 calc R
C42 C -0.0649(4) 0.1678(6) 0.02940(14) 0.0807(15) Uani 1 1 d .
H42 H -0.0012 0.2050 0.0105 0.097 Uiso 1 1 calc R
C41 C -0.1835(4) 0.1382(7) 0.01075(15) 0.102(2) Uani 1 1 d .
H41 H -0.2006 0.1551 -0.0208 0.122 Uiso 1 1 calc R

loop_
_atom_site_aniso_label
_atom_site_aniso_U_11
_atom_site_aniso_U_22
_atom_site_aniso_U_33
_atom_site_aniso_U_23
_atom_site_aniso_U_13
_atom_site_aniso_U_12
O1 0.0413(15) 0.0453(14) 0.0509(15) 0.0042(11) -0.0002(11) -0.0024(11)
O2 0.0433(15) 0.0472(14) 0.0542(15) -0.0024(11) -0.0010(11) -0.0004(12)
C19 0.044(2) 0.045(2) 0.042(2) -0.0015(16) 0.0073(16) 0.0051(17)
C10 0.048(2) 0.043(2) 0.047(2) 0.0038(16) -0.0021(17) 0.0008(17)
C7 0.041(2) 0.047(2) 0.046(2) -0.0007(16) 0.0011(16) -0.0003(16)
C13 0.051(2) 0.042(2) 0.042(2) -0.0006(15) 0.0032(17) -0.0010(17)
C1 0.046(2) 0.050(2) 0.042(2) -0.0036(16) 0.0031(17) -0.0018(17)
C25 0.041(2) 0.044(2) 0.049(2) -0.0077(16) 0.0015(16) 0.0011(16)
C37 0.039(2) 0.061(2) 0.050(2) -0.0067(18) 0.0027(17) -0.0004(18)
C20 0.047(2) 0.049(2) 0.057(2) 0.0038(18) 0.0007(18) -0.0008(18)
C9 0.053(2) 0.045(2) 0.043(2) -0.0023(16) 0.0022(17) -0.0037(17)
C30 0.045(2) 0.052(2) 0.063(3) 0.0027(18) 0.0030(18) -0.0038(18)
C11 0.043(2) 0.043(2) 0.047(2) -0.0002(16) -0.0027(16) -0.0011(16)
C8 0.044(2) 0.045(2) 0.043(2) -0.0026(16) 0.0009(16) -0.0039(17)
C31 0.047(2) 0.047(2) 0.046(2) -0.0005(17) 0.0022(17) -0.0004(17)
C6 0.050(2) 0.050(2) 0.040(2) -0.0022(16) 0.0050(16) 0.0015(17)
C23 0.073(3) 0.048(2) 0.059(3) 0.0071(19) 0.009(2) -0.002(2)
C18 0.060(3) 0.058(2) 0.047(2) 0.0030(18) 0.0035(19) 0.008(2)
C14 0.044(2) 0.051(2) 0.042(2) -0.0017(16) -0.0017(16) -0.0004(17)
C36 0.050(2) 0.049(2) 0.059(2) 0.0012(18) 0.0036(19) 0.0013(18)
C22 0.065(3) 0.061(3) 0.054(2) 0.003(2) 0.002(2) 0.011(2)
C2 0.055(3) 0.052(2) 0.051(2) 0.0015(17) 0.0037(19) 0.0055(18)
C29 0.044(2) 0.058(3) 0.081(3) -0.003(2) 0.009(2) -0.006(2)
C15 0.052(2) 0.059(2) 0.048(2) 0.0014(18) 0.0060(18) -0.0022(19)
C32 0.061(3) 0.048(2) 0.054(2) 0.0017(18) 0.0003(19) 0.0026(19)
C3 0.072(3) 0.063(2) 0.041(2) -0.0028(19) 0.009(2) 0.001(2)
C4 0.063(3) 0.064(3) 0.052(2) -0.0041(19) 0.011(2) 0.004(2)
C5 0.053(2) 0.056(2) 0.051(2) -0.0011(18) 0.0031(19) -0.0020(19)
C17 0.068(3) 0.064(3) 0.054(2) 0.011(2) 0.010(2) -0.003(2)
C26 0.054(3) 0.047(2) 0.061(3) 0.0017(18) -0.0037(19) -0.0021(18)
C27 0.053(3) 0.058(3) 0.074(3) 0.002(2) -0.008(2) 0.005(2)
C24 0.055(2) 0.049(2) 0.054(2) 0.0020(17) 0.0038(18) -0.0025(19)
C35 0.066(3) 0.058(3) 0.062(3) -0.003(2) 0.008(2) 0.001(2)
C28 0.051(3) 0.062(3) 0.077(3) -0.003(2) -0.004(2) 0.004(2)
C12 0.040(2) 0.050(2) 0.043(2) -0.0012(16) 0.0058(16) -0.0013(17)
C21 0.056(3) 0.059(2) 0.054(2) -0.0007(19) -0.0039(19) 0.004(2)
C16 0.066(3) 0.057(2) 0.056(3) 0.0032(19) 0.009(2) -0.008(2)
C38 0.055(3) 0.068(3) 0.053(2) 0.0055(19) -0.006(2) -0.008(2)
C33 0.068(3) 0.050(2) 0.063(3) 0.003(2) -0.006(2) 0.008(2)
C39 0.047(3) 0.088(3) 0.065(3) -0.001(2) -0.001(2) -0.015(2)
C40 0.052(3) 0.131(4) 0.057(3) -0.008(3) -0.002(2) -0.016(3)
C34 0.060(3) 0.054(2) 0.074(3) -0.002(2) 0.000(2) 0.007(2)
C42 0.054(3) 0.145(5) 0.044(2) -0.009(3) 0.000(2) -0.015(3)
C41 0.055(3) 0.208(7) 0.043(3) -0.002(3) -0.004(2) -0.034(4)

loop_
_atom_type_symbol
_atom_type_description
_atom_type_scat_dispersion_real
_atom_type_scat_dispersion_imag
_atom_type_scat_source
C C 0.0181 0.0091 'International Tables Vol C Tables 4.2.6.8 and 6.1.1.4'
H H 0.0000 0.0000 'International Tables Vol C Tables 4.2.6.8 and 6.1.1.4'
O O 0.0492 0.0322 'International Tables Vol C Tables 4.2.6.8 and 6.1.1.4'

loop_
_geom_angle_atom_site_label_1
_geom_angle_atom_site_label_2
_geom_angle_atom_site_label_3
_geom_angle
C7 O1 C10 98.3(2)
C12 O2 C11 98.7(2)
C24 C19 C20 118.9(3)
C24 C19 C7 121.0(3)
C20 C19 C7 120.1(3)
O1 C10 C25 112.0(3)
O1 C10 C1 100.0(3)
C25 C10 C1 116.8(3)
O1 C10 C9 101.4(3)
C25 C10 C9 119.1(3)
C1 C10 C9 104.8(3)
O1 C7 C19 112.0(3)
O1 C7 C6 100.3(3)
C19 C7 C6 118.3(3)
O1 C7 C8 102.6(3)
C19 C7 C8 117.2(3)
C6 C7 C8 104.0(3)
C18 C13 C14 120.4(3)
C18 C13 C12 133.8(3)
C14 C13 C12 105.3(3)
C2 C1 C6 120.3(3)
C2 C1 C10 133.4(3)
C6 C1 C10 106.2(3)
C30 C25 C26 118.6(3)
C30 C25 C10 121.2(3)
C26 C25 C10 120.2(3)
C38 C37 C42 117.4(4)
C38 C37 C12 120.9(3)
C42 C37 C12 121.6(4)
C21 C20 C19 120.8(4)
C21 C20 H20 119.6
C19 C20 H20 119.6
C10 C9 C11 120.8(3)
C10 C9 C8 101.9(3)
C11 C9 C8 101.9(3)
C10 C9 H9 110.4
C11 C9 H9 110.4
C8 C9 H9 110.4
C25 C30 C29 120.4(4)
C25 C30 H30 119.8
C29 C30 H30 119.8
O2 C11 C31 106.8(3)
O2 C11 C14 100.0(3)
C31 C11 C14 118.1(3)
O2 C11 C9 98.4(2)
C31 C11 C9 120.4(3)
C14 C11 C9 108.9(3)
C9 C8 C7 101.6(3)
C9 C8 C12 102.3(3)
C7 C8 C12 121.3(3)
C9 C8 H8 110.2
C7 C8 H8 110.2
C12 C8 H8 110.2
C36 C31 C32 118.0(3)
C36 C31 C11 119.0(3)
C32 C31 C11 122.7(3)
C5 C6 C1 121.8(3)
C5 C6 C7 133.6(3)
C1 C6 C7 104.5(3)
C22 C23 C24 120.2(4)
C22 C23 H23 119.9
C24 C23 H23 119.9
C13 C18 C17 119.0(4)
C13 C18 H18 120.5
C17 C18 H18 120.5
C15 C14 C13 121.0(3)
C15 C14 C11 132.4(3)
C13 C14 C11 106.4(3)
C31 C36 C35 121.6(4)
C31 C36 H36 119.2
C35 C36 H36 119.2
C21 C22 C23 120.3(4)
C21 C22 H22 119.8
C23 C22 H22 119.8
C1 C2 C3 118.5(4)
C1 C2 H2 120.8
C3 C2 H2 120.8
C28 C29 C30 120.4(4)
C28 C29 H29 119.8
C30 C29 H29 119.8
C14 C15 C16 118.5(4)
C14 C15 H15 120.8
C16 C15 H15 120.8
C33 C32 C31 120.4(4)
C33 C32 H32 119.8
C31 C32 H32 119.8
C2 C3 C4 120.8(4)
C2 C3 H3 119.6
C4 C3 H3 119.6
C3 C4 C5 121.1(4)
C3 C4 H4 119.4
C5 C4 H4 119.4
C6 C5 C4 117.6(4)
C6 C5 H5 121.2
C4 C5 H5 121.2
C16 C17 C18 120.0(4)
C16 C17 H17 120.0
C18 C17 H17 120.0
C27 C26 C25 120.7(4)
C27 C26 H26 119.7
C25 C26 H26 119.7
C28 C27 C26 120.3(4)
C28 C27 H27 119.8
C26 C27 H27 119.8
C19 C24 C23 119.9(4)
C19 C24 H24 120.1
C23 C24 H24 120.1
C34 C35 C36 119.2(4)
C34 C35 H35 120.4
C36 C35 H35 120.4
C27 C28 C29 119.7(4)
C27 C28 H28 120.2
C29 C28 H28 120.2
O2 C12 C37 107.4(3)
O2 C12 C13 100.0(3)
C37 C12 C13 121.7(3)
O2 C12 C8 99.4(3)
C37 C12 C8 117.5(3)
C13 C12 C8 106.9(3)
C22 C21 C20 119.9(4)
C22 C21 H21 120.1
C20 C21 H21 120.0
C17 C16 C15 121.0(4)
C17 C16 H16 119.5
C15 C16 H16 119.5
C37 C38 C39 121.9(4)
C37 C38 H38 119.0
C39 C38 H38 119.0
C34 C33 C32 121.0(4)
C34 C33 H33 119.5
C32 C33 H33 119.5
C40 C39 C38 119.3(4)
C40 C39 H39 120.4
C38 C39 H39 120.4
C41 C40 C39 120.2(4)
C41 C40 H40 119.9
C39 C40 H40 119.9
C33 C34 C35 119.7(4)
C33 C34 H34 120.2
C35 C34 H34 120.2
C41 C42 C37 120.7(4)
C41 C42 H42 119.6
C37 C42 H42 119.6
C40 C41 C42 120.5(4)
C40 C41 H41 119.7
C42 C41 H41 119.7

loop_
_geom_bond_atom_site_label_1
_geom_bond_atom_site_label_2
_geom_bond_distance
O1 C7 1.455(4)
O1 C10 1.461(4)
O2 C12 1.466(4)
O2 C11 1.470(4)
C19 C24 1.390(5)
C19 C20 1.397(5)
C19 C7 1.505(5)
C10 C25 1.495(5)
C10 C1 1.526(5)
C10 C9 1.559(4)
C7 C6 1.525(5)
C7 C8 1.570(5)
C13 C18 1.384(5)
C13 C14 1.397(5)
C13 C12 1.521(5)
C1 C2 1.388(5)
C1 C6 1.395(5)
C25 C30 1.386(5)
C25 C26 1.401(5)
C37 C38 1.382(5)
C37 C42 1.385(5)
C37 C12 1.505(5)
C20 C21 1.388(5)
C20 H20 0.9500
C9 C11 1.562(4)
C9 C8 1.567(4)
C9 H9 1.0000
C30 C29 1.396(5)
C30 H30 0.9500
C11 C31 1.508(5)
C11 C14 1.516(5)
C8 C12 1.574(4)
C8 H8 1.0000
C31 C36 1.387(5)
C31 C32 1.397(5)
C6 C5 1.382(5)
C23 C22 1.382(5)
C23 C24 1.401(5)
C23 H23 0.9500
C18 C17 1.396(5)
C18 H18 0.9500
C14 C15 1.378(5)
C36 C35 1.396(5)
C36 H36 0.9500
C22 C21 1.373(5)
C22 H22 0.9500
C2 C3 1.389(5)
C2 H2 0.9500
C29 C28 1.389(5)
C29 H29 0.9500
C15 C16 1.395(5)
C15 H15 0.9500
C32 C33 1.381(5)
C32 H32 0.9500
C3 C4 1.392(5)
C3 H3 0.9500
C4 C5 1.394(5)
C4 H4 0.9500
C5 H5 0.9500
C17 C16 1.392(5)
C17 H17 0.9500
C26 C27 1.392(5)
C26 H26 0.9500
C27 C28 1.371(5)
C27 H27 0.9500
C24 H24 0.9500
C35 C34 1.381(6)
C35 H35 0.9500
C28 H28 0.9500
C21 H21 0.9500
C16 H16 0.9500
C38 C39 1.383(5)
C38 H38 0.9500
C33 C34 1.380(5)
C33 H33 0.9500
C39 C40 1.364(6)
C39 H39 0.9500
C40 C41 1.363(6)
C40 H40 0.9500
C34 H34 0.9500
C42 C41 1.381(5)
C42 H42 0.9500
C41 H41 0.9500

loop_
_geom_torsion_atom_site_label_1
_geom_torsion_atom_site_label_2
_geom_torsion_atom_site_label_3
_geom_torsion_atom_site_label_4
_geom_torsion
C7 O1 C10 C25 -175.2(3)
C7 O1 C10 C1 -50.8(3)
C7 O1 C10 C9 56.7(3)
C10 O1 C7 C19 179.1(3)
C10 O1 C7 C6 52.7(3)
C10 O1 C7 C8 -54.4(3)
C24 C19 C7 O1 -22.0(5)
C20 C19 C7 O1 156.7(3)
C24 C19 C7 C6 93.9(4)
C20 C19 C7 C6 -87.4(4)
C24 C19 C7 C8 -140.2(3)
C20 C19 C7 C8 38.5(5)
O1 C10 C1 C2 -152.9(4)
C25 C10 C1 C2 -31.9(6)
C9 C10 C1 C2 102.3(4)
O1 C10 C1 C6 30.1(3)
C25 C10 C1 C6 151.1(3)
C9 C10 C1 C6 -74.6(3)
O1 C10 C25 C30 10.2(5)
C1 C10 C25 C30 -104.2(4)
C9 C10 C25 C30 128.2(4)
O1 C10 C25 C26 -172.8(3)
C1 C10 C25 C26 72.7(4)
C9 C10 C25 C26 -54.8(5)
C24 C19 C20 C21 2.3(5)
C7 C19 C20 C21 -176.5(3)
O1 C10 C9 C11 75.4(4)
C25 C10 C9 C11 -48.0(5)
C1 C10 C9 C11 179.1(3)
O1 C10 C9 C8 -36.4(3)
C25 C10 C9 C8 -159.8(3)
C1 C10 C9 C8 67.3(3)
C26 C25 C30 C29 -0.3(5)
C10 C25 C30 C29 176.7(3)
C12 O2 C11 C31 -173.9(3)
C12 O2 C11 C14 -50.3(3)
C12 O2 C11 C9 60.7(3)
C10 C9 C11 O2 -150.2(3)
C8 C9 C11 O2 -38.4(3)
C10 C9 C11 C31 94.6(4)
C8 C9 C11 C31 -153.6(3)
C10 C9 C11 C14 -46.5(4)
C8 C9 C11 C14 65.3(3)
C10 C9 C8 C7 3.6(3)
C11 C9 C8 C7 -121.8(3)
C10 C9 C8 C12 129.6(3)
C11 C9 C8 C12 4.2(3)
O1 C7 C8 C9 30.5(3)
C19 C7 C8 C9 153.6(3)
C6 C7 C8 C9 -73.7(3)
O1 C7 C8 C12 -81.8(4)
C19 C7 C8 C12 41.3(5)
C6 C7 C8 C12 174.0(3)
O2 C11 C31 C36 81.8(4)
C14 C11 C31 C36 -29.8(5)
C9 C11 C31 C36 -167.4(3)
O2 C11 C31 C32 -92.2(4)
C14 C11 C31 C32 156.2(3)
C9 C11 C31 C32 18.6(5)
C2 C1 C6 C5 1.4(5)
C10 C1 C6 C5 178.9(3)
C2 C1 C6 C7 -175.1(3)
C10 C1 C6 C7 2.4(4)
O1 C7 C6 C5 149.8(4)
C19 C7 C6 C5 27.8(6)
C8 C7 C6 C5 -104.3(4)
O1 C7 C6 C1 -34.3(3)
C19 C7 C6 C1 -156.3(3)
C8 C7 C6 C1 71.7(3)
C14 C13 C18 C17 2.3(5)
C12 C13 C18 C17 172.7(4)
C18 C13 C14 C15 -1.1(5)
C12 C13 C14 C15 -173.9(3)
C18 C13 C14 C11 174.3(3)
C12 C13 C14 C11 1.5(4)
O2 C11 C14 C15 -154.9(4)
C31 C11 C14 C15 -39.6(6)
C9 C11 C14 C15 102.5(4)
O2 C11 C14 C13 30.3(3)
C31 C11 C14 C13 145.7(3)
C9 C11 C14 C13 -72.2(3)
C32 C31 C36 C35 -0.9(5)
C11 C31 C36 C35 -175.2(3)
C24 C23 C22 C21 1.1(6)
C6 C1 C2 C3 -1.3(5)
C10 C1 C2 C3 -177.9(4)
C25 C30 C29 C28 0.8(6)
C13 C14 C15 C16 -0.8(5)
C11 C14 C15 C16 -174.9(4)
C36 C31 C32 C33 1.4(5)
C11 C31 C32 C33 175.5(3)
C1 C2 C3 C4 0.5(6)
C2 C3 C4 C5 0.2(6)
C1 C6 C5 C4 -0.7(5)
C7 C6 C5 C4 174.6(4)
C3 C4 C5 C6 -0.1(6)
C13 C18 C17 C16 -1.6(6)
C30 C25 C26 C27 -0.1(5)
C10 C25 C26 C27 -177.2(3)
C25 C26 C27 C28 0.1(6)
C20 C19 C24 C23 -1.1(5)
C7 C19 C24 C23 177.6(3)
C22 C23 C24 C19 -0.6(6)
C31 C36 C35 C34 -0.1(6)
C26 C27 C28 C29 0.4(6)
C30 C29 C28 C27 -0.9(6)
C11 O2 C12 C37 179.3(3)
C11 O2 C12 C13 51.4(3)
C11 O2 C12 C8 -57.8(3)
C38 C37 C12 O2 77.3(4)
C42 C37 C12 O2 -99.1(4)
C38 C37 C12 C13 -168.6(3)
C42 C37 C12 C13 15.0(6)
C38 C37 C12 C8 -33.5(5)
C42 C37 C12 C8 150.1(4)
C18 C13 C12 O2 155.6(4)
C14 C13 C12 O2 -33.0(3)
C18 C13 C12 C37 37.9(6)
C14 C13 C12 C37 -150.8(3)
C18 C13 C12 C8 -101.2(5)
C14 C13 C12 C8 70.1(3)
C9 C8 C12 O2 31.5(3)
C7 C8 C12 O2 143.4(3)
C9 C8 C12 C37 146.9(3)
C7 C8 C12 C37 -101.2(4)
C9 C8 C12 C13 -72.0(3)
C7 C8 C12 C13 39.9(4)
C23 C22 C21 C20 0.1(6)
C19 C20 C21 C22 -1.8(6)
C18 C17 C16 C15 -0.4(6)
C14 C15 C16 C17 1.6(6)
C42 C37 C38 C39 -0.6(6)
C12 C37 C38 C39 -177.1(4)
C31 C32 C33 C34 -1.0(6)
C37 C38 C39 C40 0.3(7)
C38 C39 C40 C41 0.2(8)
C32 C33 C34 C35 -0.1(6)
C36 C35 C34 C33 0.6(6)
C38 C37 C42 C41 0.4(7)
C12 C37 C42 C41 176.9(5)
C39 C40 C41 C42 -0.4(9)
C37 C42 C41 C40 0.0(9)
